data_4309962
loop_
_publ_author_name
'Mohamed M. Ibrahim'
'Jan Seebacher'
'Gunther Steinfeld'
'Heinrich Vahrenkamp'

_publ_section_title
;
Tris(thioimidazolyl)borate-Zinc-Thiolate Complexes for the Modeling of
Biological Thiolate Alkylations
;
_journal_name_full 'Inorganic Chemistry'
_journal_page_first 8531
_journal_page_last 8538
_journal_paper_doi 10.1021/ic0508270
_journal_volume 44
_journal_year 2005
_chemical_formula_sum 'C34 H39 B N6 O S4 Zn'
_chemical_formula_weight 752.13
_chemical_name_systematic
; 
 ? 
;
_space_group_IT_number 19
_symmetry_cell_setting orthorhombic
_symmetry_space_group_name_Hall 'P 2ac 2ab'
_symmetry_space_group_name_H-M 'P 21 21 21'
_atom_sites_solution_hydrogens geom
_atom_sites_solution_primary direct
_atom_sites_solution_secondary difmap
_audit_creation_method SHELXL-97
_cell_angle_alpha 90.00
_cell_angle_beta 90.00
_cell_angle_gamma 90.00
_cell_formula_units_Z 4
_cell_length_a 10.731(3)
_cell_length_b 11.493(3)
_cell_length_c 28.971(7)
_cell_measurement_temperature 243(2)
_cell_volume 3573.0(16)
_computing_cell_refinement 'Bruker SMART'
_computing_data_collection 'Bruker SMART'
_computing_data_reduction 'Bruker SHELXTL'
_computing_molecular_graphics 'Bruker SHELXTL'
_computing_publication_material 'Bruker SHELXTL'
_computing_structure_refinement 'SHELXL-97 (Sheldrick, 1997)'
_computing_structure_solution 'SHELXS-97 (Sheldrick, 1990)'
_diffrn_ambient_temperature 243(2)
_diffrn_measured_fraction_theta_full 0.945
_diffrn_measured_fraction_theta_max 0.945
_diffrn_measurement_device_type 'CCD area detector'
_diffrn_measurement_method 'phi and omega scans'
_diffrn_radiation_monochromator graphite
_diffrn_radiation_source 'fine-focus sealed tube'
_diffrn_radiation_type MoK\a
_diffrn_radiation_wavelength 0.71073
_diffrn_reflns_av_R_equivalents 0.0341
_diffrn_reflns_av_sigmaI/netI 0.0366
_diffrn_reflns_limit_h_max 14
_diffrn_reflns_limit_h_min -14
_diffrn_reflns_limit_k_max 15
_diffrn_reflns_limit_k_min -15
_diffrn_reflns_limit_l_max 37
_diffrn_reflns_limit_l_min -37
_diffrn_reflns_number 32227
_diffrn_reflns_theta_full 28.84
_diffrn_reflns_theta_max 28.84
_diffrn_reflns_theta_min 1.41
_exptl_absorpt_coefficient_mu 0.958
_exptl_absorpt_correction_type SADABS
_exptl_crystal_colour colorless
_exptl_crystal_density_diffrn 1.398
_exptl_crystal_density_method 'not measured'
_exptl_crystal_description needles
_exptl_crystal_F_000 1568
_exptl_crystal_size_max 0.13
_exptl_crystal_size_mid 0.14
_exptl_crystal_size_min 0.21
_refine_diff_density_max 0.574
_refine_diff_density_min -0.491
_refine_diff_density_rms 0.075
_refine_ls_abs_structure_details 'Flack H D (1983), Acta Cryst. A39, 876-881'
_refine_ls_abs_structure_Flack 0.00
_refine_ls_extinction_method none
_refine_ls_goodness_of_fit_ref 1.043
_refine_ls_hydrogen_treatment mixed
_refine_ls_matrix_type full
_refine_ls_number_parameters 426
_refine_ls_number_reflns 8614
_refine_ls_number_restraints 0
_refine_ls_restrained_S_all 1.043
_refine_ls_R_factor_all 0.0689
_refine_ls_R_factor_gt 0.0458
_refine_ls_shift/su_max 0.187
_refine_ls_shift/su_mean 0.006
_refine_ls_structure_factor_coef Fsqd
_refine_ls_weighting_details 'calc w=1/[\s^2^(Fo^2^)+(0.1000P)^2^+0.0000P] where P=(Fo^2^+2Fc^2^)/3'
_refine_ls_weighting_scheme calc
_refine_ls_wR_factor_gt 0.1304
_refine_ls_wR_factor_ref 0.1514
_reflns_number_gt 6631
_reflns_number_total 8614
_reflns_threshold_expression >2sigma(I)
_cod_data_source_file ic0508270si20050523_114753_10.cif
_cod_data_source_block ibrapm
_cod_depositor_comments
;
The following automatic conversions were performed:
'_symmetry_cell_setting' value 'Orthorhombic' changed to 'orthorhombic'
according to '/home/saulius/struct/CIF-dictionaries/cif_core.dic'
dictionary named 'cif_core.dic' version 2.4.1 from 2010-06-29.

Automatic conversion script
Id: cif_fix_enum 1527 2010-12-29 10:47:43Z saulius 
;
_cod_original_cell_volume 3573.1(14)
_cod_database_code 4309962

loop_
_symmetry_equiv_pos_as_xyz
'x, y, z'
'-x+1/2, -y, z+1/2'
'-x, y+1/2, -z+1/2'
'x+1/2, -y+1/2, -z'

loop_
_atom_site_label
_atom_site_type_symbol
_atom_site_fract_x
_atom_site_fract_y
_atom_site_fract_z
_atom_site_U_iso_or_equiv
_atom_site_adp_type
_atom_site_occupancy
_atom_site_symmetry_multiplicity
_atom_site_calc_flag
_atom_site_refinement_flags
_atom_site_disorder_assembly
_atom_site_disorder_group
Zn1 Zn 0.09044(4) 0.94832(4) 0.121439(14) 0.03782(13) Uani 1 1 d . . .
S1 S 0.10899(10) 0.76381(9) 0.08597(3) 0.0415(2) Uani 1 1 d . . .
S2 S 0.19951(10) 1.09051(9) 0.08044(3) 0.0418(2) Uani 1 1 d . . .
S3 S 0.19095(9) 0.92866(10) 0.19260(3) 0.0417(2) Uani 1 1 d . . .
N6 N 0.3946(3) 1.0546(3) 0.21283(11) 0.0397(7) Uani 1 1 d . . .
N5 N 0.4196(3) 0.9584(3) 0.14827(11) 0.0390(7) Uani 1 1 d . . .
N4 N 0.2981(3) 1.0099(3) 0.00077(10) 0.0370(7) Uani 1 1 d . . .
N1 N 0.3470(3) 0.7572(3) 0.12446(11) 0.0374(7) Uani 1 1 d . . .
N2 N 0.2273(3) 0.6103(3) 0.14243(12) 0.0409(7) Uani 1 1 d . . .
C25 C 0.3387(4) 0.9812(3) 0.18231(13) 0.0362(8) Uani 1 1 d . . .
C3 C 0.2321(4) 0.7115(3) 0.11797(13) 0.0351(8) Uani 1 1 d . . .
C1 C 0.4130(4) 0.6830(4) 0.15345(14) 0.0449(9) Uani 1 1 d . . .
H1A H 0.4952 0.6945 0.1637 0.054 Uiso 1 1 calc R . .
C14 C 0.2925(4) 1.0011(3) 0.04731(13) 0.0365(8) Uani 1 1 d . . .
C16 C 0.1183(4) 1.0406(4) -0.04897(13) 0.0398(8) Uani 1 1 d . . .
N3 N 0.3723(3) 0.9173(3) 0.06041(11) 0.0393(7) Uani 1 1 d . . .
C15 C 0.2240(4) 1.0862(3) -0.02780(12) 0.0369(8) Uani 1 1 d . . .
C6 C 0.0215(4) 0.3582(4) 0.11897(19) 0.0563(12) Uani 1 1 d . . .
H6A H 0.0073 0.3026 0.0958 0.068 Uiso 1 1 calc R . .
C21 C 0.3788(5) 1.2467(5) -0.01055(18) 0.0587(12) Uani 1 1 d . . .
H21A H 0.3914 1.3274 -0.0193 0.088 Uiso 1 1 calc R . .
H21B H 0.4508 1.2012 -0.0197 0.088 Uiso 1 1 calc R . .
H21C H 0.3681 1.2416 0.0226 0.088 Uiso 1 1 calc R . .
C12 C 0.4284(4) 0.8727(4) 0.02058(14) 0.0456(10) Uani 1 1 d . . .
H12A H 0.4885 0.8133 0.0196 0.055 Uiso 1 1 calc R . .
C20 C 0.2643(4) 1.2002(4) -0.03424(14) 0.0433(9) Uani 1 1 d . . .
C26 C 0.3374(4) 1.1001(4) 0.25474(16) 0.0422(9) Uani 1 1 d . . .
C4 C 0.1265(4) 0.5275(4) 0.14633(15) 0.0409(9) Uani 1 1 d . . .
C17 C 0.0504(4) 1.1142(4) -0.07749(15) 0.0493(10) Uani 1 1 d . . .
H17A H -0.0220 1.0865 -0.0921 0.059 Uiso 1 1 calc R . .
B1 B 0.4155(5) 0.8701(4) 0.10814(15) 0.0409(10) Uani 1 1 d . . .
H1 H 0.5032 0.8462 0.1035 0.049 Uiso 1 1 calc R . .
C23 C 0.5289(4) 1.0188(4) 0.15824(17) 0.0484(11) Uani 1 1 d . . .
H23A H 0.6013 1.0190 0.1400 0.058 Uiso 1 1 calc R . .
C19 C 0.1930(6) 1.2711(4) -0.06315(16) 0.0564(12) Uani 1 1 d . . .
H19A H 0.2166 1.3489 -0.0680 0.068 Uiso 1 1 calc R . .
C2 C 0.3407(4) 0.5936(4) 0.16425(16) 0.0462(10) Uani 1 1 d . . .
H2A H 0.3625 0.5304 0.1832 0.055 Uiso 1 1 calc R . .
C24 C 0.5141(4) 1.0766(4) 0.19806(17) 0.0477(10) Uani 1 1 d . . .
H24A H 0.5738 1.1231 0.2130 0.057 Uiso 1 1 calc R . .
C13 C 0.3816(4) 0.9293(4) -0.01600(14) 0.0456(10) Uani 1 1 d . . .
H13A H 0.4018 0.9164 -0.0471 0.055 Uiso 1 1 calc R . .
C5 C 0.1082(4) 0.4458(4) 0.11139(15) 0.0461(9) Uani 1 1 d . . .
C9 C 0.0597(4) 0.5250(4) 0.18768(15) 0.0484(10) Uani 1 1 d . . .
C22 C 0.0768(6) 0.9175(5) -0.04146(18) 0.0632(13) Uani 1 1 d . . .
H22A H 0.1341 0.8789 -0.0206 0.095 Uiso 1 1 calc R . .
H22B H 0.0756 0.8766 -0.0708 0.095 Uiso 1 1 calc R . .
H22C H -0.0062 0.9172 -0.0282 0.095 Uiso 1 1 calc R . .
C33 C 0.2816(7) 1.2779(5) 0.2075(3) 0.089(2) Uani 1 1 d . . .
H33A H 0.3218 1.2330 0.1834 0.133 Uiso 1 1 calc R . .
H33B H 0.3245 1.3516 0.2112 0.133 Uiso 1 1 calc R . .
H33C H 0.1954 1.2921 0.1990 0.133 Uiso 1 1 calc R . .
C31 C 0.3351(4) 1.0310(4) 0.29373(15) 0.0467(10) Uani 1 1 d . . .
C18 C 0.0883(5) 1.2280(4) -0.08459(16) 0.0558(11) Uani 1 1 d . . .
H18A H 0.0419 1.2763 -0.1043 0.067 Uiso 1 1 calc R . .
C27 C 0.2863(5) 1.2111(4) 0.2523(2) 0.0571(12) Uani 1 1 d . . .
C32 C 0.3842(5) 0.9089(5) 0.29335(16) 0.0567(12) Uani 1 1 d . . .
H32A H 0.4178 0.8913 0.2631 0.085 Uiso 1 1 calc R . .
H32B H 0.3171 0.8552 0.3004 0.085 Uiso 1 1 calc R . .
H32C H 0.4495 0.9013 0.3163 0.085 Uiso 1 1 calc R . .
C10 C 0.0774(6) 0.6131(5) 0.22563(18) 0.0670(14) Uani 1 1 d . . .
H10A H 0.1391 0.6700 0.2162 0.100 Uiso 1 1 calc R . .
H10B H 0.1055 0.5740 0.2534 0.100 Uiso 1 1 calc R . .
H10C H -0.0011 0.6520 0.2317 0.100 Uiso 1 1 calc R . .
C8 C -0.0257(4) 0.4336(5) 0.19339(18) 0.0594(13) Uani 1 1 d . . .
H8A H -0.0716 0.4288 0.2210 0.071 Uiso 1 1 calc R . .
C11 C 0.1825(5) 0.4489(5) 0.06714(17) 0.0594(12) Uani 1 1 d . . .
H11A H 0.1570 0.3851 0.0474 0.089 Uiso 1 1 calc R . .
H11B H 0.2706 0.4415 0.0742 0.089 Uiso 1 1 calc R . .
H11C H 0.1678 0.5221 0.0514 0.089 Uiso 1 1 calc R . .
C28 C 0.2355(5) 1.2549(5) 0.2932(3) 0.078(2) Uani 1 1 d . . .
H28A H 0.2021 1.3305 0.2937 0.093 Uiso 1 1 calc R . .
C29 C 0.2338(5) 1.1886(7) 0.3330(2) 0.0753(19) Uani 1 1 d . . .
H29A H 0.1995 1.2200 0.3601 0.090 Uiso 1 1 calc R . .
C30 C 0.2816(5) 1.0771(6) 0.33357(18) 0.0645(14) Uani 1 1 d . . .
H30A H 0.2782 1.0325 0.3607 0.077 Uiso 1 1 calc R . .
C7 C -0.0442(5) 0.3508(5) 0.15984(19) 0.0598(13) Uani 1 1 d . . .
H7A H -0.1010 0.2898 0.1647 0.072 Uiso 1 1 calc R . .
S4 S -0.10743(12) 1.00583(12) 0.13505(5) 0.0621(3) Uani 1 1 d . . .
H4 H -0.1725 0.9774 0.1033 0.093 Uiso 1 1 calc R . .
O11 O -0.2376(9) 0.8972(11) 0.0390(5) 0.219(6) Uani 1 1 d . . .
H11 H -0.3128 0.9102 0.0432 0.329 Uiso 1 1 calc R . .
C100 C -0.205(2) 0.8253(14) 0.0641(8) 0.314(16) Uani 1 1 d . . .
H10D H -0.1279 0.7914 0.0527 0.471 Uiso 1 1 calc R . .
H10E H -0.2682 0.7654 0.0662 0.471 Uiso 1 1 calc R . .
H10F H -0.1907 0.8588 0.0944 0.471 Uiso 1 1 calc R . .

loop_
_atom_site_aniso_label
_atom_site_aniso_U_11
_atom_site_aniso_U_22
_atom_site_aniso_U_33
_atom_site_aniso_U_23
_atom_site_aniso_U_13
_atom_site_aniso_U_12
Zn1 0.0382(2) 0.0406(2) 0.0347(2) 0.00084(18) 0.00049(18) 0.00494(19)
S1 0.0487(6) 0.0367(5) 0.0389(5) 0.0010(4) -0.0102(4) 0.0081(4)
S2 0.0516(6) 0.0380(5) 0.0359(5) 0.0029(4) 0.0112(4) 0.0102(4)
S3 0.0366(5) 0.0586(6) 0.0298(4) 0.0000(4) 0.0004(4) -0.0068(4)
N6 0.0393(17) 0.0386(16) 0.0413(16) 0.0065(14) -0.0047(14) -0.0058(16)
N5 0.0336(15) 0.0415(17) 0.0419(17) 0.0103(14) 0.0013(13) 0.0004(15)
N4 0.0458(18) 0.0358(16) 0.0294(15) 0.0027(13) 0.0056(13) 0.0079(14)
N1 0.0414(17) 0.0372(16) 0.0337(16) 0.0082(14) 0.0033(14) 0.0086(13)
N2 0.0406(17) 0.0407(18) 0.0414(17) 0.0092(15) -0.0004(14) 0.0068(14)
C25 0.0378(19) 0.036(2) 0.0348(19) 0.0066(15) -0.0012(15) -0.0003(15)
C3 0.043(2) 0.0317(18) 0.0309(18) 0.0029(15) 0.0036(16) 0.0091(15)
C1 0.038(2) 0.050(2) 0.047(2) 0.0103(18) -0.0051(18) 0.0103(19)
C14 0.044(2) 0.0320(18) 0.0335(18) 0.0026(15) 0.0032(15) -0.0005(17)
C16 0.043(2) 0.043(2) 0.0330(18) -0.0021(16) 0.0054(15) -0.0029(18)
N3 0.0426(17) 0.0399(18) 0.0355(16) 0.0057(14) 0.0055(13) 0.0091(14)
C15 0.050(2) 0.0342(19) 0.0264(16) 0.0021(14) 0.0074(15) 0.0013(16)
C6 0.048(2) 0.053(3) 0.067(3) -0.003(2) -0.010(2) 0.003(2)
C21 0.065(3) 0.051(3) 0.060(3) -0.010(2) 0.003(2) -0.013(2)
C12 0.048(2) 0.044(2) 0.044(2) 0.0029(18) 0.0160(18) 0.0129(18)
C20 0.054(3) 0.040(2) 0.036(2) 0.0002(17) 0.0068(17) -0.0015(18)
C26 0.037(2) 0.039(2) 0.050(2) -0.0040(18) -0.0044(17) -0.0048(16)
C4 0.0371(19) 0.040(2) 0.046(2) 0.0095(17) 0.0009(16) 0.0081(15)
C17 0.051(2) 0.058(3) 0.038(2) 0.006(2) -0.0037(18) 0.004(2)
B1 0.036(2) 0.045(2) 0.041(2) 0.0104(18) 0.0013(18) 0.0053(19)
C23 0.038(2) 0.045(2) 0.062(3) 0.012(2) 0.0053(19) -0.0009(18)
C19 0.089(4) 0.037(2) 0.043(2) 0.0067(19) 0.004(2) 0.005(2)
C2 0.047(2) 0.040(2) 0.051(2) 0.0169(19) -0.0076(19) 0.0073(18)
C24 0.041(2) 0.039(2) 0.063(3) 0.006(2) -0.0087(19) -0.0085(17)
C13 0.053(2) 0.046(2) 0.037(2) -0.0008(17) 0.0125(18) 0.0113(19)
C5 0.040(2) 0.049(2) 0.050(2) 0.0010(19) -0.0006(17) 0.008(2)
C9 0.045(2) 0.055(3) 0.045(2) 0.0063(19) 0.0028(18) 0.0071(19)
C22 0.075(3) 0.053(3) 0.061(3) 0.012(2) -0.005(3) -0.021(3)
C33 0.071(4) 0.051(3) 0.143(6) 0.034(4) -0.005(4) 0.003(3)
C31 0.045(2) 0.051(2) 0.044(2) -0.0060(19) -0.0106(17) -0.0069(19)
C18 0.067(3) 0.057(3) 0.043(2) 0.011(2) -0.001(2) 0.011(2)
C27 0.040(2) 0.045(3) 0.086(4) -0.005(2) -0.005(2) -0.0016(19)
C32 0.068(3) 0.055(3) 0.048(2) 0.012(2) -0.017(2) -0.001(2)
C10 0.078(4) 0.068(3) 0.056(3) -0.005(2) 0.008(3) 0.011(3)
C8 0.050(3) 0.071(3) 0.057(3) 0.020(3) 0.011(2) 0.004(2)
C11 0.053(3) 0.068(3) 0.056(3) -0.011(3) 0.007(2) 0.001(3)
C28 0.050(3) 0.055(3) 0.128(6) -0.033(4) -0.001(3) 0.006(2)
C29 0.053(3) 0.096(5) 0.077(4) -0.046(4) 0.004(3) -0.010(3)
C30 0.058(3) 0.089(4) 0.046(2) -0.014(3) -0.004(2) -0.010(3)
C7 0.051(3) 0.057(3) 0.071(3) 0.010(3) -0.001(2) -0.005(2)
S4 0.0436(6) 0.0619(7) 0.0808(9) 0.0071(6) 0.0067(6) 0.0116(5)
O11 0.145(7) 0.179(9) 0.333(14) 0.063(10) -0.122(9) -0.029(7)
C100 0.45(4) 0.131(12) 0.37(3) -0.063(15) -0.28(3) 0.071(17)

loop_
_atom_type_symbol
_atom_type_description
_atom_type_scat_dispersion_real
_atom_type_scat_dispersion_imag
_atom_type_scat_source
C C 0.0033 0.0016 'International Tables Vol C Tables 4.2.6.8 and 6.1.1.4'
H H 0.0000 0.0000 'International Tables Vol C Tables 4.2.6.8 and 6.1.1.4'
B B 0.0013 0.0007 'International Tables Vol C Tables 4.2.6.8 and 6.1.1.4'
N N 0.0061 0.0033 'International Tables Vol C Tables 4.2.6.8 and 6.1.1.4'
S S 0.1246 0.1234 'International Tables Vol C Tables 4.2.6.8 and 6.1.1.4'
Zn Zn 0.2839 1.4301 'International Tables Vol C Tables 4.2.6.8 and 6.1.1.4'
O O 0.0106 0.0060 'International Tables Vol C Tables 4.2.6.8 and 6.1.1.4'

loop_
_geom_angle_atom_site_label_1
_geom_angle_atom_site_label_2
_geom_angle_atom_site_label_3
_geom_angle
_geom_angle_site_symmetry_1
_geom_angle_site_symmetry_3
_geom_angle_publ_flag
S4 Zn1 S2 110.81(5) . . ?
S4 Zn1 S3 107.94(5) . . ?
S2 Zn1 S3 106.56(4) . . ?
S4 Zn1 S1 114.67(5) . . ?
S2 Zn1 S1 111.37(4) . . ?
S3 Zn1 S1 104.93(4) . . ?
C3 S1 Zn1 98.26(13) . . ?
C14 S2 Zn1 98.99(13) . . ?
C25 S3 Zn1 103.77(13) . . ?
C25 N6 C24 108.9(3) . . ?
C25 N6 C26 125.3(3) . . ?
C24 N6 C26 125.9(4) . . ?
C25 N5 C23 107.2(3) . . ?
C25 N5 B1 131.6(3) . . ?
C23 N5 B1 120.5(3) . . ?
C14 N4 C13 109.3(3) . . ?
C14 N4 C15 126.3(3) . . ?
C13 N4 C15 124.3(3) . . ?
C3 N1 C1 108.1(3) . . ?
C3 N1 B1 135.0(3) . . ?
C1 N1 B1 116.9(3) . . ?
C3 N2 C2 108.8(3) . . ?
C3 N2 C4 129.1(3) . . ?
C2 N2 C4 122.1(3) . . ?
N5 C25 N6 108.3(3) . . ?
N5 C25 S3 130.9(3) . . ?
N6 C25 S3 120.7(3) . . ?
N1 C3 N2 107.0(3) . . ?
N1 C3 S1 129.7(3) . . ?
N2 C3 S1 123.3(3) . . ?
C2 C1 N1 108.7(4) . . ?
N3 C14 N4 107.8(3) . . ?
N3 C14 S2 129.7(3) . . ?
N4 C14 S2 122.4(3) . . ?
C17 C16 C15 117.4(4) . . ?
C17 C16 C22 120.3(4) . . ?
C15 C16 C22 122.3(4) . . ?
C14 N3 C12 107.7(3) . . ?
C14 N3 B1 133.7(3) . . ?
C12 N3 B1 118.4(3) . . ?
C16 C15 C20 123.3(4) . . ?
C16 C15 N4 118.2(4) . . ?
C20 C15 N4 118.5(4) . . ?
C7 C6 C5 121.5(5) . . ?
C13 C12 N3 108.2(3) . . ?
C15 C20 C19 117.3(4) . . ?
C15 C20 C21 121.7(4) . . ?
C19 C20 C21 120.9(4) . . ?
C31 C26 C27 124.3(5) . . ?
C31 C26 N6 118.8(4) . . ?
C27 C26 N6 116.9(4) . . ?
C5 C4 C9 122.4(4) . . ?
C5 C4 N2 119.5(4) . . ?
C9 C4 N2 117.7(4) . . ?
C18 C17 C16 120.6(4) . . ?
N5 B1 N3 116.6(3) . . ?
N5 B1 N1 109.4(3) . . ?
N3 B1 N1 114.7(4) . . ?
C24 C23 N5 109.0(4) . . ?
C18 C19 C20 120.5(4) . . ?
C1 C2 N2 107.4(4) . . ?
C23 C24 N6 106.7(4) . . ?
C12 C13 N4 106.9(3) . . ?
C6 C5 C4 117.9(4) . . ?
C6 C5 C11 120.4(4) . . ?
C4 C5 C11 121.7(4) . . ?
C4 C9 C8 116.8(4) . . ?
C4 C9 C10 123.2(4) . . ?
C8 C9 C10 119.9(4) . . ?
C26 C31 C30 117.7(5) . . ?
C26 C31 C32 121.8(4) . . ?
C30 C31 C32 120.5(5) . . ?
C19 C18 C17 120.9(4) . . ?
C26 C27 C28 116.1(5) . . ?
C26 C27 C33 121.6(5) . . ?
C28 C27 C33 122.3(5) . . ?
C7 C8 C9 121.9(4) . . ?
C29 C28 C27 121.0(5) . . ?
C30 C29 C28 121.1(5) . . ?
C29 C30 C31 119.8(6) . . ?
C8 C7 C6 119.4(5) . . ?

loop_
_geom_bond_atom_site_label_1
_geom_bond_atom_site_label_2
_geom_bond_distance
_geom_bond_site_symmetry_2
_geom_bond_publ_flag
Zn1 S4 2.2585(14) . ?
Zn1 S2 2.3348(12) . ?
Zn1 S3 2.3376(11) . ?
Zn1 S1 2.3649(12) . ?
S1 C3 1.722(4) . ?
S2 C14 1.724(4) . ?
S3 C25 1.723(4) . ?
N6 C25 1.361(5) . ?
N6 C24 1.375(5) . ?
N6 C26 1.458(5) . ?
N5 C25 1.340(5) . ?
N5 C23 1.393(6) . ?
N5 B1 1.544(6) . ?
N4 C14 1.353(5) . ?
N4 C13 1.377(5) . ?
N4 C15 1.445(5) . ?
N1 C3 1.353(5) . ?
N1 C1 1.390(5) . ?
N1 B1 1.564(6) . ?
N2 C3 1.363(5) . ?
N2 C2 1.385(5) . ?
N2 C4 1.445(5) . ?
C1 C2 1.325(6) . ?
C14 N3 1.343(5) . ?
C16 C17 1.389(6) . ?
C16 C15 1.391(6) . ?
C16 C22 1.499(6) . ?
N3 C12 1.399(5) . ?
N3 B1 1.556(5) . ?
C15 C20 1.393(6) . ?
C6 C7 1.381(7) . ?
C6 C5 1.388(7) . ?
C21 C20 1.506(7) . ?
C12 C13 1.341(6) . ?
C20 C19 1.397(7) . ?
C26 C31 1.381(6) . ?
C26 C27 1.390(6) . ?
C4 C5 1.395(6) . ?
C4 C9 1.396(6) . ?
C17 C18 1.385(7) . ?
C23 C24 1.341(7) . ?
C19 C18 1.376(8) . ?
C5 C11 1.511(6) . ?
C9 C8 1.404(7) . ?
C9 C10 1.506(7) . ?
C33 C27 1.510(8) . ?
C31 C30 1.394(7) . ?
C31 C32 1.498(7) . ?
C27 C28 1.399(9) . ?
C8 C7 1.374(8) . ?
C28 C29 1.381(10) . ?
C29 C30 1.380(9) . ?
O11 C100 1.155(17) . ?
